data_4329489
loop_
_publ_author_name
'Alexandra G. Trambitas'
'Daniel Melcher'
'Larissa Hartenstein'
'Peter W. Roesky'
'Constantin Daniliuc'
'Peter G. Jones'
'Matthias Tamm'

_publ_contact_author
;
        Peter G. Jones
        Institut f\"ur Anorganische und Analytische Chemie
        Technische Universit\"at Braunschweig
        Postfach 3329
        38023 Braunschweig
        Germany
;
_publ_contact_author_email p.jones@tu-bs.de
_publ_contact_author_fax '049 531 391-5387'
_publ_contact_author_phone '049 531 391-5382'
_publ_section_title
;
 Bis(imidazolin-2-iminato) Rare Earth Metal Complexes: Synthesis,
 Structural Characterization, and Catalytic Application
;
_journal_name_full 'Inorganic Chemistry'
_journal_page_first 6753
_journal_page_last 6761
_journal_paper_doi 10.1021/ic300407u
_journal_volume 51
_journal_year 2012
_chemical_formula_sum 'C67 H100 Cl N6 O2 Y'
_chemical_formula_weight 1145.89
_chemical_name_systematic
;
 ?
;
_space_group_IT_number 2
_symmetry_cell_setting triclinic
_symmetry_space_group_name_Hall '-P 1'
_symmetry_space_group_name_H-M 'P -1'
_atom_sites_solution_hydrogens geom
_atom_sites_solution_primary direct
_atom_sites_solution_secondary difmap
_audit_creation_method SHELXL-97
_cell_angle_alpha 77.231(4)
_cell_angle_beta 86.272(4)
_cell_angle_gamma 82.362(4)
_cell_formula_units_Z 2
_cell_length_a 12.5879(6)
_cell_length_b 13.6024(8)
_cell_length_c 19.3331(9)
_cell_measurement_reflns_used 29062
_cell_measurement_temperature 100(2)
_cell_measurement_theta_max 75.8591
_cell_measurement_theta_min 3.3525
_cell_volume 3197.6(3)
_computing_cell_refinement
;
CrysAlisPro, Oxford Diffraction Ltd.,
Version 1.171.33.41 (release 06-05-2009 CrysAlis171 .NET)
(compiled May  6 2009,17:20:42)
;
_computing_data_collection
;
CrysAlisPro, Oxford Diffraction Ltd.,
Version 1.171.33.41 (release 06-05-2009 CrysAlis171 .NET)
(compiled May  6 2009,17:20:42)
;
_computing_data_reduction
;
CrysAlisPro, Oxford Diffraction Ltd.,
Version 1.171.33.41 (release 06-05-2009 CrysAlis171 .NET)
(compiled May  6 2009,17:20:42)
;
_computing_molecular_graphics 'BRUKER XP'
_computing_publication_material SHELXL-97
_computing_structure_refinement 'SHELXL-97 (Sheldrick, 1997)'
_computing_structure_solution 'SHELXS-97 (Sheldrick, 1990)'
_diffrn_ambient_temperature 100(2)
_diffrn_detector_area_resol_mean 10.3543
_diffrn_measured_fraction_theta_full 1.000
_diffrn_measured_fraction_theta_max 0.987
_diffrn_measurement_device_type 'Oxford Diffraction Xcalibur, Atlas, Nova'
_diffrn_measurement_method '\w scans'
_diffrn_radiation_monochromator mirror
_diffrn_radiation_source 'Nova (Cu) X-ray Source'
_diffrn_radiation_type 'Cu K\a'
_diffrn_radiation_wavelength 1.54184
_diffrn_reflns_av_R_equivalents 0.0688
_diffrn_reflns_av_sigmaI/netI 0.0456
_diffrn_reflns_limit_h_max 14
_diffrn_reflns_limit_h_min -15
_diffrn_reflns_limit_k_max 16
_diffrn_reflns_limit_k_min -17
_diffrn_reflns_limit_l_max 24
_diffrn_reflns_limit_l_min -23
_diffrn_reflns_number 45681
_diffrn_reflns_theta_full 71.00
_diffrn_reflns_theta_max 76.27
_diffrn_reflns_theta_min 3.36
_exptl_absorpt_coefficient_mu 2.019
_exptl_absorpt_correction_T_max 1.00000
_exptl_absorpt_correction_T_min 0.70121
_exptl_absorpt_correction_type multi-scan
_exptl_absorpt_process_details
;
CrysAlisPro, Oxford Diffraction Ltd.,
Version 1.171.33.41 (release 06-05-2009 CrysAlis171 .NET)
(compiled May  6 2009,17:20:42)
;
_exptl_crystal_colour colourless
_exptl_crystal_density_diffrn 1.190
_exptl_crystal_description prism
_exptl_crystal_F_000 1232
_exptl_crystal_size_max 0.10
_exptl_crystal_size_mid 0.09
_exptl_crystal_size_min 0.05
_refine_diff_density_max 1.659
_refine_diff_density_min -1.083
_refine_diff_density_rms 0.095
_refine_ls_extinction_method none
_refine_ls_goodness_of_fit_ref 1.049
_refine_ls_hydrogen_treatment constr
_refine_ls_matrix_type full
_refine_ls_number_parameters 665
_refine_ls_number_reflns 13215
_refine_ls_number_restraints 0
_refine_ls_restrained_S_all 1.049
_refine_ls_R_factor_all 0.0672
_refine_ls_R_factor_gt 0.0617
_refine_ls_shift/su_max 0.002
_refine_ls_shift/su_mean 0.000
_refine_ls_structure_factor_coef Fsqd
_refine_ls_weighting_details 'calc w=1/[\s^2^(Fo^2^)+(0.1324P)^2^] where P=(Fo^2^+2Fc^2^)/3'
_refine_ls_weighting_scheme calc
_refine_ls_wR_factor_gt 0.1692
_refine_ls_wR_factor_ref 0.1738
_reflns_number_gt 11413
_reflns_number_total 13215
_reflns_threshold_expression >2sigma(I)
_cod_data_source_file ic300407u_si_002_3.cif
_cod_data_source_block altr39
_cod_database_code 4329489

loop_
_symmetry_equiv_pos_as_xyz
'x, y, z'
'-x, -y, -z'

loop_
_atom_site_label
_atom_site_type_symbol
_atom_site_fract_x
_atom_site_fract_y
_atom_site_fract_z
_atom_site_U_iso_or_equiv
_atom_site_adp_type
_atom_site_occupancy
_atom_site_symmetry_multiplicity
_atom_site_calc_flag
_atom_site_refinement_flags
Y Y 0.761993(15) 0.528431(14) 0.663379(12) 0.02509(10) Uani 1 1 d .
Cl Cl 0.78060(5) 0.54129(5) 0.52690(4) 0.03603(16) Uani 1 1 d .
N1 N 0.79278(17) 0.38335(15) 0.73703(12) 0.0276(4) Uani 1 1 d .
N2 N 0.89784(17) 0.25370(16) 0.82023(13) 0.0303(5) Uani 1 1 d .
N3 N 0.75811(17) 0.20816(16) 0.77691(12) 0.0288(5) Uani 1 1 d .
N4 N 0.71570(17) 0.66046(15) 0.70883(12) 0.0275(4) Uani 1 1 d .
N5 N 0.59691(17) 0.77124(16) 0.76912(13) 0.0300(5) Uani 1 1 d .
N6 N 0.73844(17) 0.83369(15) 0.71135(12) 0.0278(4) Uani 1 1 d .
O1 O 0.94356(14) 0.55268(14) 0.64768(10) 0.0306(4) Uani 1 1 d .
O2 O 0.58315(14) 0.50785(14) 0.64573(11) 0.0319(4) Uani 1 1 d .
C1 C 0.81305(19) 0.29483(19) 0.77257(14) 0.0281(5) Uani 1 1 d .
C2 C 0.8926(2) 0.1512(2) 0.84863(16) 0.0342(6) Uani 1 1 d .
H2 H 0.9415 0.1077 0.8807 0.041 Uiso 1 1 calc R
C3 C 0.8074(2) 0.12392(19) 0.82326(16) 0.0323(6) Uani 1 1 d .
H3 H 0.7844 0.0583 0.8349 0.039 Uiso 1 1 calc R
C4 C 0.9936(2) 0.2992(2) 0.82095(16) 0.0318(6) Uani 1 1 d .
C5 C 1.0786(2) 0.2805(2) 0.77351(18) 0.0362(6) Uani 1 1 d .
C6 C 1.1745(2) 0.3194(2) 0.7793(2) 0.0437(7) Uani 1 1 d .
H6 H 1.2335 0.3080 0.7477 0.052 Uiso 1 1 calc R
C7 C 1.1844(2) 0.3741(2) 0.8305(2) 0.0452(8) Uani 1 1 d .
H7 H 1.2508 0.3982 0.8345 0.054 Uiso 1 1 calc R
C8 C 1.0991(2) 0.3938(2) 0.87581(18) 0.0422(7) Uani 1 1 d .
H8 H 1.1067 0.4327 0.9100 0.051 Uiso 1 1 calc R
C9 C 1.0007(2) 0.3570(2) 0.87185(16) 0.0359(6) Uani 1 1 d .
C10 C 1.0679(2) 0.2235(2) 0.71610(18) 0.0379(6) Uani 1 1 d .
H10 H 0.9999 0.1916 0.7264 0.045 Uiso 1 1 calc R
C11 C 1.0591(3) 0.2967(2) 0.64316(18) 0.0423(7) Uani 1 1 d .
H11A H 1.0002 0.3511 0.6451 0.051 Uiso 1 1 calc R
H11B H 1.0449 0.2595 0.6074 0.051 Uiso 1 1 calc R
H11C H 1.1265 0.3262 0.6305 0.051 Uiso 1 1 calc R
C12 C 1.1601(3) 0.1384(2) 0.7145(2) 0.0482(8) Uani 1 1 d .
H12A H 1.2274 0.1679 0.7012 0.058 Uiso 1 1 calc R
H12B H 1.1461 0.0995 0.6797 0.058 Uiso 1 1 calc R
H12C H 1.1658 0.0933 0.7616 0.058 Uiso 1 1 calc R
C13 C 0.9065(3) 0.3798(2) 0.92128(18) 0.0422(7) Uani 1 1 d .
H13 H 0.8406 0.3650 0.9012 0.051 Uiso 1 1 calc R
C14 C 0.9179(5) 0.3132(4) 0.9944(3) 0.0952(19) Uani 1 1 d .
H14A H 0.9181 0.2421 0.9917 0.114 Uiso 1 1 calc R
H14B H 0.8576 0.3327 1.0253 0.114 Uiso 1 1 calc R
H14C H 0.9854 0.3215 1.0138 0.114 Uiso 1 1 calc R
C15 C 0.8901(3) 0.4914(3) 0.9255(3) 0.0736(13) Uani 1 1 d .
H15A H 0.8322 0.5024 0.9604 0.088 Uiso 1 1 calc R
H15B H 0.8710 0.5334 0.8789 0.088 Uiso 1 1 calc R
H15C H 0.9565 0.5102 0.9399 0.088 Uiso 1 1 calc R
C16 C 0.6666(2) 0.20344(18) 0.73816(15) 0.0295(5) Uani 1 1 d .
C17 C 0.6781(2) 0.20859(19) 0.66463(15) 0.0303(5) Uani 1 1 d .
C18 C 0.5894(2) 0.1956(2) 0.62955(17) 0.0358(6) Uani 1 1 d .
H18 H 0.5946 0.2005 0.5797 0.043 Uiso 1 1 calc R
C19 C 0.4927(2) 0.1756(2) 0.66653(18) 0.0391(6) Uani 1 1 d .
H19 H 0.4333 0.1658 0.6420 0.047 Uiso 1 1 calc R
C20 C 0.4837(2) 0.1701(2) 0.73880(17) 0.0374(6) Uani 1 1 d .
H20 H 0.4181 0.1555 0.7637 0.045 Uiso 1 1 calc R
C21 C 0.5694(2) 0.1858(2) 0.77606(16) 0.0322(6) Uani 1 1 d .
C22 C 0.7861(2) 0.2193(2) 0.62603(16) 0.0324(6) Uani 1 1 d .
H22 H 0.8219 0.2677 0.6460 0.039 Uiso 1 1 calc R
C23 C 0.8574(2) 0.1164(2) 0.63992(17) 0.0362(6) Uani 1 1 d .
H23A H 0.8649 0.0913 0.6911 0.043 Uiso 1 1 calc R
H23B H 0.9283 0.1248 0.6170 0.043 Uiso 1 1 calc R
H23C H 0.8244 0.0674 0.6205 0.043 Uiso 1 1 calc R
C24 C 0.7801(3) 0.2599(2) 0.54620(16) 0.0405(7) Uani 1 1 d .
H24A H 0.7526 0.2102 0.5245 0.049 Uiso 1 1 calc R
H24B H 0.8518 0.2719 0.5260 0.049 Uiso 1 1 calc R
H24C H 0.7319 0.3238 0.5368 0.049 Uiso 1 1 calc R
C25 C 0.5554(2) 0.1807(2) 0.85544(16) 0.0368(6) Uani 1 1 d .
H25 H 0.6223 0.1987 0.8722 0.044 Uiso 1 1 calc R
C26 C 0.5389(3) 0.0725(3) 0.89557(18) 0.0471(7) Uani 1 1 d .
H26A H 0.4749 0.0525 0.8787 0.057 Uiso 1 1 calc R
H26B H 0.5296 0.0708 0.9465 0.057 Uiso 1 1 calc R
H26C H 0.6017 0.0252 0.8870 0.057 Uiso 1 1 calc R
C27 C 0.4611(2) 0.2560(2) 0.87267(18) 0.0437(7) Uani 1 1 d .
H27A H 0.4734 0.3252 0.8486 0.052 Uiso 1 1 calc R
H27B H 0.4548 0.2514 0.9240 0.052 Uiso 1 1 calc R
H27C H 0.3947 0.2398 0.8564 0.052 Uiso 1 1 calc R
C28 C 0.68770(19) 0.74317(19) 0.72688(14) 0.0271(5) Uani 1 1 d .
C29 C 0.5930(2) 0.87192(19) 0.77537(16) 0.0327(6) Uani 1 1 d .
H29 H 0.5386 0.9075 0.8001 0.039 Uiso 1 1 calc R
C30 C 0.6788(2) 0.90977(19) 0.74075(16) 0.0310(5) Uani 1 1 d .
H30 H 0.6964 0.9767 0.7368 0.037 Uiso 1 1 calc R
C31 C 0.5038(2) 0.7186(2) 0.78234(16) 0.0323(6) Uani 1 1 d .
C32 C 0.5018(2) 0.6368(2) 0.84053(16) 0.0357(6) Uani 1 1 d .
C33 C 0.4054(3) 0.5943(2) 0.85651(18) 0.0425(7) Uani 1 1 d .
H33 H 0.4012 0.5390 0.8960 0.051 Uiso 1 1 calc R
C34 C 0.3171(2) 0.6310(2) 0.8164(2) 0.0452(8) Uani 1 1 d .
H34 H 0.2515 0.6032 0.8297 0.054 Uiso 1 1 calc R
C35 C 0.3231(2) 0.7083(2) 0.7565(2) 0.0446(7) Uani 1 1 d .
H35 H 0.2626 0.7308 0.7277 0.053 Uiso 1 1 calc R
C36 C 0.4172(2) 0.7535(2) 0.73803(18) 0.0374(6) Uani 1 1 d .
C37 C 0.6008(3) 0.5978(2) 0.88400(17) 0.0402(6) Uani 1 1 d .
H37 H 0.6648 0.6088 0.8511 0.048 Uiso 1 1 calc R
C38 C 0.6061(3) 0.6592(3) 0.9411(2) 0.0563(9) Uani 1 1 d .
H38A H 0.6098 0.7307 0.9184 0.068 Uiso 1 1 calc R
H38B H 0.6700 0.6325 0.9689 0.068 Uiso 1 1 calc R
H38C H 0.5418 0.6537 0.9725 0.068 Uiso 1 1 calc R
C39 C 0.6077(3) 0.4837(2) 0.9164(2) 0.0486(8) Uani 1 1 d .
H39A H 0.5457 0.4702 0.9489 0.058 Uiso 1 1 calc R
H39B H 0.6738 0.4617 0.9426 0.058 Uiso 1 1 calc R
H39C H 0.6081 0.4463 0.8785 0.058 Uiso 1 1 calc R
C40 C 0.4254(2) 0.8344(2) 0.67055(19) 0.0408(7) Uani 1 1 d .
H40 H 0.4981 0.8571 0.6681 0.049 Uiso 1 1 calc R
C41 C 0.4165(4) 0.7908(3) 0.6051(2) 0.0648(11) Uani 1 1 d .
H41A H 0.4720 0.7329 0.6055 0.078 Uiso 1 1 calc R
H41B H 0.4262 0.8432 0.5622 0.078 Uiso 1 1 calc R
H41C H 0.3456 0.7682 0.6057 0.078 Uiso 1 1 calc R
C42 C 0.3427(3) 0.9277(3) 0.6710(3) 0.0630(11) Uani 1 1 d .
H42A H 0.2703 0.9076 0.6745 0.076 Uiso 1 1 calc R
H42B H 0.3513 0.9785 0.6271 0.076 Uiso 1 1 calc R
H42C H 0.3537 0.9566 0.7118 0.076 Uiso 1 1 calc R
C43 C 0.8361(2) 0.84714(18) 0.66983(16) 0.0313(6) Uani 1 1 d .
C44 C 0.8356(2) 0.8552(2) 0.59644(16) 0.0349(6) Uani 1 1 d .
C45 C 0.9312(3) 0.8736(2) 0.55719(19) 0.0437(8) Uani 1 1 d .
H45 H 0.9338 0.8777 0.5074 0.052 Uiso 1 1 calc R
C46 C 1.0207(3) 0.8858(2) 0.5892(2) 0.0482(9) Uani 1 1 d .
H46 H 1.0844 0.8990 0.5615 0.058 Uiso 1 1 calc R
C47 C 1.0196(2) 0.8792(2) 0.6618(2) 0.0422(7) Uani 1 1 d .
H47 H 1.0824 0.8885 0.6831 0.051 Uiso 1 1 calc R
C48 C 0.9272(2) 0.85881(19) 0.70419(17) 0.0338(6) Uani 1 1 d .
C49 C 0.7323(3) 0.8532(2) 0.56058(17) 0.0405(7) Uani 1 1 d .
H49 H 0.6914 0.8019 0.5926 0.049 Uiso 1 1 calc R
C50 C 0.7489(4) 0.8229(3) 0.48851(19) 0.0569(9) Uani 1 1 d .
H50A H 0.7813 0.8761 0.4542 0.068 Uiso 1 1 calc R
H50B H 0.6795 0.8145 0.4717 0.068 Uiso 1 1 calc R
H50C H 0.7965 0.7588 0.4935 0.068 Uiso 1 1 calc R
C51 C 0.6634(3) 0.9569(2) 0.55252(19) 0.0449(7) Uani 1 1 d .
H51A H 0.6489 0.9736 0.5993 0.054 Uiso 1 1 calc R
H51B H 0.5955 0.9541 0.5314 0.054 Uiso 1 1 calc R
H51C H 0.7019 1.0091 0.5218 0.054 Uiso 1 1 calc R
C52 C 0.9255(2) 0.8507(2) 0.78366(18) 0.0380(6) Uani 1 1 d .
H52 H 0.8579 0.8917 0.7963 0.046 Uiso 1 1 calc R
C53 C 0.9202(3) 0.7408(2) 0.82451(18) 0.0419(7) Uani 1 1 d .
H53A H 0.8628 0.7127 0.8062 0.050 Uiso 1 1 calc R
H53B H 0.9057 0.7398 0.8751 0.050 Uiso 1 1 calc R
H53C H 0.9889 0.6998 0.8183 0.050 Uiso 1 1 calc R
C54 C 1.0180(3) 0.8932(3) 0.8091(2) 0.0562(9) Uani 1 1 d .
H54A H 1.0855 0.8519 0.8008 0.067 Uiso 1 1 calc R
H54B H 1.0073 0.8919 0.8600 0.067 Uiso 1 1 calc R
H54C H 1.0208 0.9634 0.7830 0.067 Uiso 1 1 calc R
C55 C 1.0176(2) 0.5802(2) 0.58723(17) 0.0383(6) Uani 1 1 d .
H55A H 0.9956 0.6499 0.5600 0.046 Uiso 1 1 calc R
H55B H 1.0209 0.5322 0.5552 0.046 Uiso 1 1 calc R
C56 C 1.1251(2) 0.5737(3) 0.62048(18) 0.0420(7) Uani 1 1 d .
H56A H 1.1630 0.5038 0.6279 0.050 Uiso 1 1 calc R
H56B H 1.1713 0.6209 0.5904 0.050 Uiso 1 1 calc R
C57 C 1.0950(2) 0.6042(2) 0.69041(18) 0.0388(6) Uani 1 1 d .
H57A H 1.0822 0.6789 0.6843 0.047 Uiso 1 1 calc R
H57B H 1.1514 0.5767 0.7253 0.047 Uiso 1 1 calc R
C58 C 0.9929(2) 0.5565(2) 0.71290(17) 0.0369(6) Uani 1 1 d .
H58A H 1.0092 0.4872 0.7424 0.044 Uiso 1 1 calc R
H58B H 0.9444 0.5979 0.7407 0.044 Uiso 1 1 calc R
C59 C 0.5283(2) 0.4970(3) 0.58494(17) 0.0407(7) Uani 1 1 d .
H59A H 0.5549 0.4316 0.5716 0.049 Uiso 1 1 calc R
H59B H 0.5397 0.5530 0.5438 0.049 Uiso 1 1 calc R
C60 C 0.4119(2) 0.5004(3) 0.60706(19) 0.0496(8) Uani 1 1 d .
H60A H 0.3762 0.5712 0.5982 0.060 Uiso 1 1 calc R
H60B H 0.3746 0.4604 0.5814 0.060 Uiso 1 1 calc R
C61 C 0.4134(3) 0.4542(3) 0.6848(2) 0.0481(8) Uani 1 1 d .
H61A H 0.4165 0.3793 0.6934 0.058 Uiso 1 1 calc R
H61B H 0.3489 0.4813 0.7099 0.058 Uiso 1 1 calc R
C62 C 0.5137(2) 0.4842(2) 0.70909(17) 0.0381(6) Uani 1 1 d .
H62A H 0.4961 0.5442 0.7306 0.046 Uiso 1 1 calc R
H62B H 0.5494 0.4277 0.7446 0.046 Uiso 1 1 calc R

loop_
_atom_site_aniso_label
_atom_site_aniso_U_11
_atom_site_aniso_U_22
_atom_site_aniso_U_33
_atom_site_aniso_U_23
_atom_site_aniso_U_13
_atom_site_aniso_U_12
Y 0.02239(13) 0.01826(13) 0.03659(15) -0.01026(9) 0.00211(9) -0.00376(8)
Cl 0.0311(3) 0.0396(4) 0.0406(4) -0.0141(3) 0.0036(3) -0.0090(3)
N1 0.0286(10) 0.0147(9) 0.0379(11) -0.0026(8) -0.0009(9) -0.0021(7)
N2 0.0277(10) 0.0233(10) 0.0414(12) -0.0076(9) -0.0011(9) -0.0074(8)
N3 0.0281(10) 0.0209(10) 0.0391(12) -0.0084(9) 0.0019(9) -0.0073(8)
N4 0.0286(10) 0.0188(9) 0.0387(12) -0.0148(8) 0.0032(9) -0.0034(8)
N5 0.0269(10) 0.0245(10) 0.0424(12) -0.0153(9) 0.0054(9) -0.0066(8)
N6 0.0267(10) 0.0201(10) 0.0397(12) -0.0133(9) 0.0037(9) -0.0053(8)
O1 0.0237(8) 0.0299(9) 0.0401(10) -0.0112(8) 0.0050(7) -0.0065(7)
O2 0.0252(9) 0.0350(10) 0.0397(10) -0.0146(8) 0.0000(7) -0.0076(7)
C1 0.0218(11) 0.0287(12) 0.0383(14) -0.0165(11) 0.0043(10) -0.0066(9)
C2 0.0316(13) 0.0254(12) 0.0443(15) -0.0040(11) -0.0010(11) -0.0050(10)
C3 0.0329(13) 0.0194(11) 0.0447(15) -0.0062(10) 0.0024(11) -0.0068(9)
C4 0.0265(12) 0.0236(12) 0.0440(15) -0.0021(11) -0.0044(11) -0.0053(9)
C5 0.0296(13) 0.0229(12) 0.0563(18) -0.0088(12) 0.0020(12) -0.0045(10)
C6 0.0273(13) 0.0315(14) 0.072(2) -0.0125(14) 0.0026(13) -0.0046(11)
C7 0.0281(13) 0.0340(15) 0.075(2) -0.0097(15) -0.0089(14) -0.0082(11)
C8 0.0409(15) 0.0349(15) 0.0544(18) -0.0106(13) -0.0122(14) -0.0105(12)
C9 0.0353(14) 0.0279(13) 0.0447(15) -0.0046(11) -0.0061(12) -0.0081(10)
C10 0.0306(13) 0.0275(13) 0.0568(18) -0.0120(12) 0.0083(12) -0.0075(10)
C11 0.0429(16) 0.0302(14) 0.0550(18) -0.0137(13) 0.0043(14) -0.0039(12)
C12 0.0484(17) 0.0310(15) 0.064(2) -0.0146(14) 0.0075(15) 0.0005(13)
C13 0.0438(16) 0.0408(16) 0.0479(17) -0.0183(13) 0.0001(13) -0.0123(13)
C14 0.104(4) 0.096(4) 0.064(3) 0.007(3) 0.026(3) 0.012(3)
C15 0.057(2) 0.053(2) 0.122(4) -0.044(2) 0.021(2) -0.0176(18)
C16 0.0287(12) 0.0191(11) 0.0425(14) -0.0096(10) 0.0006(11) -0.0050(9)
C17 0.0326(13) 0.0192(11) 0.0407(14) -0.0110(10) 0.0024(11) -0.0026(9)
C18 0.0395(15) 0.0292(13) 0.0419(15) -0.0134(11) 0.0007(12) -0.0066(11)
C19 0.0344(14) 0.0388(15) 0.0492(17) -0.0169(13) -0.0051(12) -0.0083(12)
C20 0.0290(13) 0.0358(14) 0.0515(17) -0.0160(13) 0.0043(12) -0.0100(11)
C21 0.0306(13) 0.0242(12) 0.0435(15) -0.0100(11) 0.0025(11) -0.0074(10)
C22 0.0346(13) 0.0249(12) 0.0405(15) -0.0131(11) 0.0061(11) -0.0077(10)
C23 0.0329(13) 0.0264(13) 0.0512(17) -0.0135(12) 0.0069(12) -0.0063(10)
C24 0.0488(17) 0.0301(14) 0.0425(16) -0.0107(12) 0.0085(13) -0.0040(12)
C25 0.0313(13) 0.0372(15) 0.0444(16) -0.0124(12) 0.0066(11) -0.0108(11)
C26 0.0514(18) 0.0435(17) 0.0457(17) -0.0072(14) 0.0066(14) -0.0110(14)
C27 0.0393(15) 0.0450(17) 0.0494(18) -0.0164(14) 0.0091(13) -0.0088(13)
C28 0.0244(11) 0.0240(12) 0.0346(13) -0.0093(10) -0.0007(10) -0.0046(9)
C29 0.0304(12) 0.0245(12) 0.0481(16) -0.0203(11) 0.0052(11) -0.0033(10)
C30 0.0283(12) 0.0211(11) 0.0468(15) -0.0148(11) 0.0022(11) -0.0040(9)
C31 0.0285(12) 0.0268(12) 0.0469(15) -0.0206(11) 0.0097(11) -0.0066(10)
C32 0.0353(14) 0.0339(14) 0.0441(15) -0.0200(12) 0.0093(12) -0.0123(11)
C33 0.0437(16) 0.0406(16) 0.0497(17) -0.0186(13) 0.0137(13) -0.0209(13)
C34 0.0326(14) 0.0395(16) 0.072(2) -0.0267(15) 0.0116(14) -0.0154(12)
C35 0.0282(13) 0.0387(16) 0.075(2) -0.0275(15) -0.0010(14) -0.0068(12)
C36 0.0293(13) 0.0264(13) 0.0617(19) -0.0209(13) 0.0044(12) -0.0051(10)
C37 0.0445(16) 0.0394(15) 0.0404(15) -0.0108(12) 0.0033(12) -0.0172(13)
C38 0.076(3) 0.0463(19) 0.054(2) -0.0163(16) -0.0057(18) -0.0207(17)
C39 0.0490(18) 0.0402(17) 0.058(2) -0.0103(15) 0.0038(15) -0.0145(14)
C40 0.0366(14) 0.0269(13) 0.062(2) -0.0160(13) -0.0076(13) -0.0012(11)
C41 0.094(3) 0.0366(18) 0.067(2) -0.0083(17) -0.023(2) -0.0119(19)
C42 0.0448(18) 0.0348(17) 0.106(3) -0.0120(19) -0.005(2) 0.0037(14)
C43 0.0301(12) 0.0164(11) 0.0470(15) -0.0086(10) 0.0091(11) -0.0034(9)
C44 0.0416(15) 0.0208(12) 0.0412(15) -0.0091(11) 0.0070(12) -0.0005(10)
C45 0.0533(18) 0.0234(13) 0.0502(18) -0.0066(12) 0.0191(15) -0.0022(12)
C46 0.0402(16) 0.0265(14) 0.071(2) -0.0049(14) 0.0235(16) -0.0027(12)
C47 0.0293(13) 0.0259(13) 0.071(2) -0.0114(13) 0.0084(14) -0.0055(10)
C48 0.0287(13) 0.0185(11) 0.0548(17) -0.0098(11) 0.0033(12) -0.0037(9)
C49 0.0526(17) 0.0271(13) 0.0426(16) -0.0119(12) 0.0020(13) -0.0028(12)
C50 0.087(3) 0.0364(17) 0.0477(19) -0.0141(14) -0.0030(18) -0.0006(17)
C51 0.0487(17) 0.0342(15) 0.0524(18) -0.0117(13) -0.0083(14) -0.0002(13)
C52 0.0326(14) 0.0278(13) 0.0569(18) -0.0162(13) -0.0009(12) -0.0036(11)
C53 0.0493(17) 0.0333(15) 0.0464(17) -0.0140(13) -0.0049(14) -0.0060(13)
C54 0.0428(17) 0.0422(18) 0.091(3) -0.0251(18) -0.0176(18) -0.0056(14)
C55 0.0269(13) 0.0435(16) 0.0449(16) -0.0100(13) 0.0082(12) -0.0093(11)
C56 0.0265(13) 0.0451(16) 0.0549(18) -0.0102(14) 0.0057(12) -0.0099(12)
C57 0.0316(13) 0.0322(14) 0.0558(18) -0.0132(13) -0.0033(12) -0.0086(11)
C58 0.0303(13) 0.0417(15) 0.0441(16) -0.0192(13) -0.0016(11) -0.0065(11)
C59 0.0264(13) 0.0524(18) 0.0474(17) -0.0172(14) -0.0036(12) -0.0079(12)
C60 0.0310(15) 0.071(2) 0.0523(19) -0.0207(17) -0.0019(13) -0.0141(14)
C61 0.0347(15) 0.058(2) 0.058(2) -0.0202(16) 0.0066(14) -0.0197(14)
C62 0.0276(13) 0.0402(15) 0.0484(17) -0.0122(13) 0.0067(12) -0.0099(11)

loop_
_atom_type_symbol
_atom_type_description
_atom_type_scat_dispersion_real
_atom_type_scat_dispersion_imag
_atom_type_scat_source
C C 0.0181 0.0091 'International Tables Vol C Tables 4.2.6.8 and 6.1.1.4'
H H 0.0000 0.0000 'International Tables Vol C Tables 4.2.6.8 and 6.1.1.4'
N N 0.0311 0.0180 'International Tables Vol C Tables 4.2.6.8 and 6.1.1.4'
O O 0.0492 0.0322 'International Tables Vol C Tables 4.2.6.8 and 6.1.1.4'
Y Y -0.2670 2.0244 'International Tables Vol C Tables 4.2.6.8 and 6.1.1.4'
Cl Cl 0.3639 0.7018 'International Tables Vol C Tables 4.2.6.8 and 6.1.1.4'

loop_
_geom_angle_atom_site_label_1
_geom_angle_atom_site_label_2
_geom_angle_atom_site_label_3
_geom_angle
N4 Y N1 116.89(8)
N4 Y O1 94.53(7)
N1 Y O1 93.83(7)
N4 Y O2 93.50(7)
N1 Y O2 94.33(7)
O1 Y O2 164.50(7)
N4 Y Cl 122.14(6)
N1 Y Cl 120.97(6)
O1 Y Cl 81.93(5)
O2 Y Cl 82.58(5)
C1 N1 Y 172.6(2)
C2 N2 C4 121.9(2)
C2 N2 C1 110.8(2)
C4 N2 C1 124.2(2)
C3 N3 C1 111.1(2)
C3 N3 C16 122.3(2)
C1 N3 C16 126.6(2)
C28 N4 Y 172.5(2)
C29 N5 C28 111.1(2)
C29 N5 C31 121.7(2)
C28 N5 C31 123.9(2)
C30 N6 C28 111.0(2)
C30 N6 C43 123.8(2)
C28 N6 C43 125.2(2)
C58 O1 C55 109.7(2)
C58 O1 Y 113.52(15)
C55 O1 Y 135.99(17)
C59 O2 C62 109.0(2)
C59 O2 Y 133.26(17)
C62 O2 Y 116.87(16)
N1 C1 N3 129.7(2)
N1 C1 N2 128.9(2)
N3 C1 N2 101.4(2)
C3 C2 N2 108.5(2)
C2 C3 N3 108.2(2)
C5 C4 C9 122.3(3)
C5 C4 N2 119.1(3)
C9 C4 N2 118.5(3)
C4 C5 C6 117.7(3)
C4 C5 C10 121.9(2)
C6 C5 C10 120.4(3)
C7 C6 C5 121.0(3)
C8 C7 C6 120.6(3)
C7 C8 C9 120.6(3)
C4 C9 C8 117.7(3)
C4 C9 C13 121.8(3)
C8 C9 C13 120.6(3)
C5 C10 C12 112.5(3)
C5 C10 C11 110.7(2)
C12 C10 C11 110.4(3)
C14 C13 C9 112.0(3)
C14 C13 C15 110.3(4)
C9 C13 C15 111.6(3)
C21 C16 C17 121.9(3)
C21 C16 N3 118.4(3)
C17 C16 N3 119.5(2)
C18 C17 C16 118.0(2)
C18 C17 C22 121.1(3)
C16 C17 C22 120.8(3)
C17 C18 C19 121.1(3)
C20 C19 C18 119.9(3)
C19 C20 C21 121.2(3)
C20 C21 C16 118.0(3)
C20 C21 C25 119.4(2)
C16 C21 C25 122.6(3)
C17 C22 C24 114.4(3)
C17 C22 C23 110.1(2)
C24 C22 C23 108.9(2)
C21 C25 C27 111.6(3)
C21 C25 C26 110.7(2)
C27 C25 C26 109.8(2)
N4 C28 N5 128.9(2)
N4 C28 N6 129.5(2)
N5 C28 N6 101.6(2)
C30 C29 N5 108.3(2)
C29 C30 N6 108.0(2)
C36 C31 C32 122.7(3)
C36 C31 N5 118.6(3)
C32 C31 N5 118.7(3)
C31 C32 C33 117.2(3)
C31 C32 C37 120.4(2)
C33 C32 C37 122.4(3)
C34 C33 C32 121.3(3)
C33 C34 C35 120.3(3)
C34 C35 C36 120.8(3)
C35 C36 C31 117.5(3)
C35 C36 C40 120.6(3)
C31 C36 C40 121.8(2)
C32 C37 C39 112.5(3)
C32 C37 C38 110.6(3)
C39 C37 C38 111.4(3)
C36 C40 C41 110.9(3)
C36 C40 C42 111.9(3)
C41 C40 C42 111.5(3)
C44 C43 C48 122.4(3)
C44 C43 N6 119.2(3)
C48 C43 N6 118.2(3)
C43 C44 C45 117.6(3)
C43 C44 C49 120.6(3)
C45 C44 C49 121.6(3)
C46 C45 C44 121.1(3)
C45 C46 C47 120.7(3)
C46 C47 C48 120.9(3)
C47 C48 C43 117.2(3)
C47 C48 C52 121.3(3)
C43 C48 C52 121.5(2)
C44 C49 C50 114.3(3)
C44 C49 C51 109.9(2)
C50 C49 C51 109.9(3)
C48 C52 C54 114.3(3)
C48 C52 C53 111.4(2)
C54 C52 C53 109.9(3)
O1 C55 C56 104.2(2)
C57 C56 C55 103.5(2)
C56 C57 C58 102.4(2)
O1 C58 C57 106.1(2)
O2 C59 C60 105.9(3)
C61 C60 C59 103.5(3)
C60 C61 C62 104.4(3)
O2 C62 C61 106.1(3)

loop_
_geom_bond_atom_site_label_1
_geom_bond_atom_site_label_2
_geom_bond_distance
Y N4 2.166(2)
Y N1 2.168(2)
Y O1 2.3432(17)
Y O2 2.3607(18)
Y Cl 2.6028(7)
N1 C1 1.250(3)
N2 C2 1.390(3)
N2 C4 1.428(3)
N2 C1 1.429(3)
N3 C3 1.389(3)
N3 C1 1.428(3)
N3 C16 1.430(3)
N4 C28 1.250(3)
N5 C29 1.395(3)
N5 C28 1.421(3)
N5 C31 1.434(3)
N6 C30 1.398(3)
N6 C28 1.427(3)
N6 C43 1.433(3)
O1 C58 1.455(3)
O1 C55 1.461(3)
O2 C59 1.446(4)
O2 C62 1.459(3)
C2 C3 1.336(4)
C4 C5 1.398(4)
C4 C9 1.403(4)
C5 C6 1.400(4)
C5 C10 1.510(4)
C6 C7 1.384(5)
C7 C8 1.377(5)
C8 C9 1.409(4)
C9 C13 1.517(4)
C10 C12 1.530(4)
C10 C11 1.537(4)
C13 C14 1.505(5)
C13 C15 1.525(5)
C16 C21 1.406(4)
C16 C17 1.407(4)
C17 C18 1.393(4)
C17 C22 1.517(4)
C18 C19 1.398(4)
C19 C20 1.381(5)
C20 C21 1.399(4)
C21 C25 1.521(4)
C22 C24 1.523(4)
C22 C23 1.539(4)
C25 C27 1.532(4)
C25 C26 1.538(4)
C29 C30 1.335(4)
C31 C36 1.397(4)
C31 C32 1.398(4)
C32 C33 1.400(4)
C32 C37 1.518(4)
C33 C34 1.371(5)
C34 C35 1.388(5)
C35 C36 1.396(4)
C36 C40 1.517(5)
C37 C39 1.533(4)
C37 C38 1.534(5)
C40 C41 1.527(5)
C40 C42 1.531(4)
C43 C44 1.399(4)
C43 C48 1.406(4)
C44 C45 1.401(4)
C44 C49 1.519(5)
C45 C46 1.367(5)
C46 C47 1.385(5)
C47 C48 1.401(4)
C48 C52 1.515(5)
C49 C50 1.532(5)
C49 C51 1.537(4)
C52 C54 1.521(4)
C52 C53 1.536(4)
C55 C56 1.519(4)
C56 C57 1.511(5)
C57 C58 1.512(4)
C59 C60 1.496(4)
C60 C61 1.496(5)
C61 C62 1.510(4)

loop_
_geom_torsion_atom_site_label_1
_geom_torsion_atom_site_label_2
_geom_torsion_atom_site_label_3
_geom_torsion_atom_site_label_4
_geom_torsion
N4 Y N1 C1 180(100)
O1 Y N1 C1 -83.2(15)
O2 Y N1 C1 83.6(15)
Cl Y N1 C1 -0.3(15)
N1 Y N4 C28 -176.9(14)
O1 Y N4 C28 86.4(14)
O2 Y N4 C28 -80.3(14)
Cl Y N4 C28 3.1(15)
N4 Y O1 C58 56.73(18)
N1 Y O1 C58 -60.66(18)
O2 Y O1 C58 177.7(2)
Cl Y O1 C58 178.59(17)
N4 Y O1 C55 -111.9(2)
N1 Y O1 C55 130.7(2)
O2 Y O1 C55 9.0(4)
Cl Y O1 C55 9.9(2)
N4 Y O2 C59 128.2(2)
N1 Y O2 C59 -114.4(2)
O1 Y O2 C59 7.1(4)
Cl Y O2 C59 6.3(2)
N4 Y O2 C62 -63.88(19)
N1 Y O2 C62 53.44(19)
O1 Y O2 C62 175.0(2)
Cl Y O2 C62 174.14(18)
Y N1 C1 N3 -64.5(15)
Y N1 C1 N2 115.8(14)
C3 N3 C1 N1 -179.8(3)
C16 N3 C1 N1 2.3(4)
C3 N3 C1 N2 -0.1(3)
C16 N3 C1 N2 -178.0(2)
C2 N2 C1 N1 -179.4(3)
C4 N2 C1 N1 -18.9(4)
C2 N2 C1 N3 0.9(3)
C4 N2 C1 N3 161.4(2)
C4 N2 C2 C3 -162.5(3)
C1 N2 C2 C3 -1.4(3)
N2 C2 C3 N3 1.4(3)
C1 N3 C3 C2 -0.8(3)
C16 N3 C3 C2 177.2(2)
C2 N2 C4 C5 74.8(4)
C1 N2 C4 C5 -83.6(3)
C2 N2 C4 C9 -102.0(3)
C1 N2 C4 C9 99.5(3)
C9 C4 C5 C6 1.8(4)
N2 C4 C5 C6 -174.9(3)
C9 C4 C5 C10 -176.3(3)
N2 C4 C5 C10 7.0(4)
C4 C5 C6 C7 0.2(5)
C10 C5 C6 C7 178.3(3)
C5 C6 C7 C8 -1.7(5)
C6 C7 C8 C9 1.3(5)
C5 C4 C9 C8 -2.2(4)
N2 C4 C9 C8 174.6(2)
C5 C4 C9 C13 177.8(3)
N2 C4 C9 C13 -5.4(4)
C7 C8 C9 C4 0.6(4)
C7 C8 C9 C13 -179.4(3)
C4 C5 C10 C12 -130.7(3)
C6 C5 C10 C12 51.3(4)
C4 C5 C10 C11 105.3(3)
C6 C5 C10 C11 -72.7(3)
C4 C9 C13 C14 102.0(4)
C8 C9 C13 C14 -78.0(4)
C4 C9 C13 C15 -133.7(3)
C8 C9 C13 C15 46.3(4)
C3 N3 C16 C21 67.2(3)
C1 N3 C16 C21 -115.0(3)
C3 N3 C16 C17 -107.9(3)
C1 N3 C16 C17 69.9(3)
C21 C16 C17 C18 0.1(4)
N3 C16 C17 C18 175.0(2)
C21 C16 C17 C22 -175.0(2)
N3 C16 C17 C22 -0.1(4)
C16 C17 C18 C19 -1.6(4)
C22 C17 C18 C19 173.5(3)
C17 C18 C19 C20 1.1(4)
C18 C19 C20 C21 1.0(4)
C19 C20 C21 C16 -2.4(4)
C19 C20 C21 C25 179.0(3)
C17 C16 C21 C20 1.9(4)
N3 C16 C21 C20 -173.1(2)
C17 C16 C21 C25 -179.6(2)
N3 C16 C21 C25 5.5(4)
C18 C17 C22 C24 25.2(4)
C16 C17 C22 C24 -159.9(2)
C18 C17 C22 C23 -97.7(3)
C16 C17 C22 C23 77.2(3)
C20 C21 C25 C27 -56.8(3)
C16 C21 C25 C27 124.7(3)
C20 C21 C25 C26 65.7(3)
C16 C21 C25 C26 -112.8(3)
Y N4 C28 N5 119.1(14)
Y N4 C28 N6 -61.7(16)
C29 N5 C28 N4 -178.4(3)
C31 N5 C28 N4 -18.7(4)
C29 N5 C28 N6 2.1(3)
C31 N5 C28 N6 161.8(3)
C30 N6 C28 N4 178.7(3)
C43 N6 C28 N4 0.1(5)
C30 N6 C28 N5 -1.8(3)
C43 N6 C28 N5 179.6(3)
C28 N5 C29 C30 -1.7(3)
C31 N5 C29 C30 -161.9(3)
N5 C29 C30 N6 0.5(3)
C28 N6 C30 C29 0.9(3)
C43 N6 C30 C29 179.5(3)
C29 N5 C31 C36 64.1(4)
C28 N5 C31 C36 -93.5(3)
C29 N5 C31 C32 -113.7(3)
C28 N5 C31 C32 88.7(3)
C36 C31 C32 C33 -4.5(4)
N5 C31 C32 C33 173.2(2)
C36 C31 C32 C37 176.0(3)
N5 C31 C32 C37 -6.4(4)
C31 C32 C33 C34 0.5(4)
C37 C32 C33 C34 -180.0(3)
C32 C33 C34 C35 3.2(5)
C33 C34 C35 C36 -3.2(5)
C34 C35 C36 C31 -0.6(4)
C34 C35 C36 C40 176.9(3)
C32 C31 C36 C35 4.5(4)
N5 C31 C36 C35 -173.1(2)
C32 C31 C36 C40 -173.0(3)
N5 C31 C36 C40 9.4(4)
C31 C32 C37 C39 -149.6(3)
C33 C32 C37 C39 31.0(4)
C31 C32 C37 C38 85.2(3)
C33 C32 C37 C38 -94.3(3)
C35 C36 C40 C41 -63.9(4)
C31 C36 C40 C41 113.6(3)
C35 C36 C40 C42 61.3(4)
C31 C36 C40 C42 -121.3(3)
C30 N6 C43 C44 -106.8(3)
C28 N6 C43 C44 71.6(3)
C30 N6 C43 C48 68.8(3)
C28 N6 C43 C48 -112.8(3)
C48 C43 C44 C45 1.3(4)
N6 C43 C44 C45 176.7(2)
C48 C43 C44 C49 -173.5(2)
N6 C43 C44 C49 1.9(4)
C43 C44 C45 C46 -1.7(4)
C49 C44 C45 C46 173.1(3)
C44 C45 C46 C47 0.7(4)
C45 C46 C47 C48 0.6(4)
C46 C47 C48 C43 -1.0(4)
C46 C47 C48 C52 179.6(3)
C44 C43 C48 C47 -0.1(4)
N6 C43 C48 C47 -175.5(2)
C44 C43 C48 C52 179.4(2)
N6 C43 C48 C52 3.9(4)
C43 C44 C49 C50 -158.2(3)
C45 C44 C49 C50 27.2(4)
C43 C44 C49 C51 77.7(3)
C45 C44 C49 C51 -96.9(3)
C47 C48 C52 C54 15.5(4)
C43 C48 C52 C54 -164.0(3)
C47 C48 C52 C53 -109.8(3)
C43 C48 C52 C53 70.7(3)
C58 O1 C55 C56 14.6(3)
Y O1 C55 C56 -176.42(17)
O1 C55 C56 C57 -32.4(3)
C55 C56 C57 C58 37.3(3)
C55 O1 C58 C57 9.0(3)
Y O1 C58 C57 -162.68(17)
C56 C57 C58 O1 -28.8(3)
C62 O2 C59 C60 18.6(3)
Y O2 C59 C60 -172.9(2)
O2 C59 C60 C61 -31.6(4)
C59 C60 C61 C62 32.3(4)
C59 O2 C62 C61 2.0(3)
Y O2 C62 C61 -168.73(19)
C60 C61 C62 O2 -21.6(3)

loop_
_platon_squeeze_void_nr
_platon_squeeze_void_average_x
_platon_squeeze_void_average_y
_platon_squeeze_void_average_z
_platon_squeeze_void_volume
_platon_squeeze_void_count_electrons
1 0.000 0.000 0.000 389.7 64.8
